data_4305820
loop_
_publ_author_name
'Aaron K. Justice'
'Luca De Gioia'
'Mark J. Nilges'
'Thomas B. Rauchfuss'
'Scott R. Wilson'
'Giuseppe Zampella'

_publ_contact_author
; 
Scott R. Wilson 
University of Illinois 
School of Chemical Sciences, Box 59-1 
505 South Mathews Avenue 
Urbana, Illinois  61801 
USA 
;
_publ_contact_author_email srwilson@uiuc.edu
_publ_contact_author_fax '1  217 244 8068'
_publ_contact_author_phone '1  217 244 1708'
_publ_section_title
;
Redox and Structural Properties of Mixed-Valence Models for the Active Site
of the [FeFe]-Hydrogenase: Progress and Challenges
;
_journal_name_full 'Inorganic Chemistry'
_journal_page_first 7405
_journal_page_last 7414
_journal_paper_doi 10.1021/ic8007552
_journal_volume 47
_journal_year 2008
_chemical_formula_moiety 'C35 H37 Fe2 O3 P3 S2, B F4'
_chemical_formula_sum 'C35 H37 B F4 Fe2 O3 P3 S2'
_chemical_formula_weight 861.19
_chemical_name_systematic
; 
? 
;
_space_group_IT_number 62
_symmetry_cell_setting orthorhombic
_symmetry_space_group_name_Hall '-P 2ac 2n'
_symmetry_space_group_name_H-M 'P n m a'
_atom_sites_solution_hydrogens geom
_atom_sites_solution_primary direct
_atom_sites_solution_secondary difmap
_audit_creation_method SHELXL-97
_audit_update_record
; 
2007-06-25   text and data added, akj 
;
_cell_angle_alpha 90.00
_cell_angle_beta 90.00
_cell_angle_gamma 90.00
_cell_formula_units_Z 4
_cell_length_a 23.5362(7)
_cell_length_b 18.3985(5)
_cell_length_c 8.5950(2)
_cell_measurement_reflns_used 7804
_cell_measurement_temperature 193(2)
_cell_measurement_theta_max 23.42
_cell_measurement_theta_min 2.52
_cell_volume 3721.90(17)
_computing_cell_refinement 'SAINT V6.22 (Bruker, 2001)'
_computing_data_collection 'APEX2 V1.0-27 (Bruker, 2004)'
_computing_data_reduction 'SAINT V6.22 (Bruker, 2001)'
_computing_molecular_graphics 'SHELXTL V6.12 (Bruker, 2001)'
_computing_publication_material 'XCIF (Bruker, 2001)'
_computing_structure_refinement 'SHELXTL V6.12 (Bruker, 2001)'
_computing_structure_solution 'SHELXTL V6.12 (Bruker, 2001)'
_diffrn_ambient_temperature 193(2)
_diffrn_measured_fraction_theta_full 1.000
_diffrn_measured_fraction_theta_max 1.000
_diffrn_measurement_device 'Bruker Kappa/ApexII CCD'
_diffrn_measurement_method 'profile data from \f and \w scans'
_diffrn_radiation_monochromator graphite
_diffrn_radiation_source 'fine-focus sealed tube'
_diffrn_radiation_type MoK\a
_diffrn_radiation_wavelength 0.71073
_diffrn_radiation_wavelength_id ga68qasx
_diffrn_reflns_av_R_equivalents 0.0623
_diffrn_reflns_av_sigmaI/netI 0.0291
_diffrn_reflns_limit_h_max 28
_diffrn_reflns_limit_h_min -28
_diffrn_reflns_limit_k_max 22
_diffrn_reflns_limit_k_min -22
_diffrn_reflns_limit_l_max 10
_diffrn_reflns_limit_l_min -10
_diffrn_reflns_number 47014
_diffrn_reflns_theta_full 25.68
_diffrn_reflns_theta_max 25.68
_diffrn_reflns_theta_min 1.73
_exptl_absorpt_coefficient_mu 1.076
_exptl_absorpt_correction_T_max 0.9422
_exptl_absorpt_correction_T_min 0.8116
_exptl_absorpt_correction_type integration
_exptl_absorpt_process_details 'SHELXTL/XPREP (Bruker, 2001)'
_exptl_crystal_colour black
_exptl_crystal_density_diffrn 1.537
_exptl_crystal_density_method 'not measured'
_exptl_crystal_description columnar
_exptl_crystal_F_000 1764
_exptl_crystal_id ga68qasx
_exptl_crystal_preparation
; 
The data crystal was mounted using oil (Parantone-N, Exxon) to a 
0.3 mm cryo-loop (Hampton Research) with the (1 2 -2) scattering 
planes roughly normal to the spindle axis. 
;
_exptl_crystal_size_max 0.28
_exptl_crystal_size_mid 0.12
_exptl_crystal_size_min 0.06
_refine_diff_density_max 0.715
_refine_diff_density_min -0.322
_refine_diff_density_rms 0.079
_refine_ls_extinction_method none
_refine_ls_goodness_of_fit_ref 1.083
_refine_ls_hydrogen_treatment noref
_refine_ls_matrix_type full
_refine_ls_number_parameters 339
_refine_ls_number_reflns 3659
_refine_ls_number_restraints 261
_refine_ls_restrained_S_all 1.117
_refine_ls_R_factor_all 0.0552
_refine_ls_R_factor_gt 0.0380
_refine_ls_shift/su_max 0.002
_refine_ls_shift/su_mean 0.000
_refine_ls_structure_factor_coef Fsqd
_refine_ls_weighting_details 'calc w=1/[\s^2^(Fo^2^)+(0.0485P)^2^+2.8958P] where P=(Fo^2^+2Fc^2^)/3'
_refine_ls_weighting_scheme calc
_refine_ls_wR_factor_gt 0.0904
_refine_ls_wR_factor_ref 0.1003
_reflns_number_gt 2895
_reflns_number_total 3659
_reflns_threshold_expression >2sigma(I)
_cod_data_source_file ic8007552-file002_1.cif
_cod_data_source_block ga68qasx
_cod_depositor_comments
;
The following automatic conversions were performed:
'_symmetry_cell_setting' value 'Orthorhombic' changed to 'orthorhombic'
according to '/home/saulius/struct/CIF-dictionaries/cif_core.dic'
dictionary named 'cif_core.dic' version 2.4.1 from 2010-06-29.

Automatic conversion script
Id: cif_fix_enum 1527 2010-12-29 10:47:43Z saulius 
;
_cod_original_sg_symbol_Hall '-P 2ac 2n '
_cod_original_sg_symbol_H-M 'P n m a '
_cod_database_code 4305820

loop_
_symmetry_equiv_pos_as_xyz
'x, y, z'
'-x+1/2, -y, z+1/2'
'-x, y+1/2, -z'
'x+1/2, -y+1/2, -z+1/2'
'-x, -y, -z'
'x-1/2, y, -z-1/2'
'x, -y-1/2, z'
'-x-1/2, y-1/2, z-1/2'

loop_
_atom_site_label
_atom_site_type_symbol
_atom_site_fract_x
_atom_site_fract_y
_atom_site_fract_z
_atom_site_U_iso_or_equiv
_atom_site_adp_type
_atom_site_occupancy
_atom_site_symmetry_multiplicity
_atom_site_calc_flag
_atom_site_refinement_flags
_atom_site_disorder_assembly
_atom_site_disorder_group
Fe1 Fe 0.43303(2) 0.2500 0.62591(6) 0.02428(14) Uani 1 2 d S . .
Fe2 Fe 0.53604(2) 0.2500 0.72746(7) 0.03239(16) Uani 1 2 d SD . .
S1 S 0.47077(3) 0.16581(4) 0.78955(9) 0.03563(18) Uani 1 1 d DU . .
P1 P 0.37398(3) 0.16653(4) 0.52763(9) 0.02867(17) Uani 1 1 d . . .
P2 P 0.59434(6) 0.2546(4) 0.93135(17) 0.0447(6) Uani 0.50 1 d PDU . .
O1 O 0.50105(14) 0.2500 0.3410(4) 0.0505(8) Uani 1 2 d S . .
O2 O 0.59809(11) 0.13322(15) 0.5703(3) 0.0697(8) Uani 1 1 d . . .
C1 C 0.47828(17) 0.2500 0.4591(5) 0.0326(9) Uani 1 2 d S . .
C2 C 0.57482(13) 0.17958(19) 0.6315(4) 0.0438(8) Uani 1 1 d . . .
C3 C 0.4334(3) 0.1811(3) 0.9733(5) 0.0625(12) Uani 0.881(10) 1 d PDU . 1
H3A H 0.4070 0.1400 0.9907 0.075 Uiso 0.881(10) 1 calc PR . 1
H3B H 0.4616 0.1804 1.0586 0.075 Uiso 0.881(10) 1 calc PR . 1
C4 C 0.4003(3) 0.2500 0.9845(7) 0.0577(17) Uani 0.881(10) 2 d SPDU . 1
H4A H 0.3714 0.2500 0.9008 0.069 Uiso 0.881(10) 2 calc SPR . 1
H4B H 0.3798 0.2500 1.0849 0.069 Uiso 0.881(10) 2 calc SPR . 1
C5 C 0.31665(12) 0.21390(16) 0.4305(3) 0.0352(7) Uani 1 1 d . . .
H5 H 0.2871 0.1876 0.3805 0.042 Uiso 1 1 calc R . .
C6 C 0.5996(5) 0.1725(5) 1.0455(13) 0.070(3) Uani 0.50 1 d PDU . .
H6A H 0.6140 0.1329 0.9801 0.106 Uiso 0.50 1 calc PR . .
H6B H 0.5619 0.1595 1.0855 0.106 Uiso 0.50 1 calc PR . .
H6C H 0.6256 0.1804 1.1327 0.106 Uiso 0.50 1 calc PR . .
C7 C 0.5818(4) 0.3247(5) 1.0760(10) 0.0385(18) Uani 0.50 1 d PDU . .
H7A H 0.6093 0.3193 1.1610 0.058 Uiso 0.50 1 calc PR . .
H7B H 0.5432 0.3198 1.1172 0.058 Uiso 0.50 1 calc PR . .
H7C H 0.5863 0.3726 1.0280 0.058 Uiso 0.50 1 calc PR . .
C8 C 0.6678(2) 0.2727(5) 0.8829(8) 0.072(3) Uani 0.50 1 d PDU . .
H8A H 0.6914 0.2663 0.9758 0.109 Uiso 0.50 1 calc PR . .
H8B H 0.6714 0.3226 0.8449 0.109 Uiso 0.50 1 calc PR . .
H8C H 0.6802 0.2388 0.8019 0.109 Uiso 0.50 1 calc PR . .
C9 C 0.33577(12) 0.10472(15) 0.6574(3) 0.0334(7) Uani 1 1 d . . .
C10 C 0.29576(14) 0.13188(18) 0.7605(4) 0.0482(8) Uani 1 1 d . . .
H10 H 0.2888 0.1827 0.7634 0.058 Uiso 1 1 calc R . .
C11 C 0.26583(15) 0.0868(2) 0.8587(4) 0.0579(10) Uani 1 1 d . . .
H11 H 0.2385 0.1065 0.9283 0.070 Uiso 1 1 calc R . .
C12 C 0.27567(15) 0.0125(2) 0.8555(4) 0.0547(9) Uani 1 1 d . . .
H12 H 0.2552 -0.0189 0.9231 0.066 Uiso 1 1 calc R . .
C13 C 0.31509(15) -0.01546(18) 0.7543(4) 0.0506(9) Uani 1 1 d . . .
H13 H 0.3217 -0.0664 0.7516 0.061 Uiso 1 1 calc R . .
C14 C 0.34529(13) 0.02982(16) 0.6563(4) 0.0394(7) Uani 1 1 d . . .
H14 H 0.3728 0.0098 0.5877 0.047 Uiso 1 1 calc R . .
C15 C 0.40216(12) 0.10425(15) 0.3816(3) 0.0323(6) Uani 1 1 d . . .
C16 C 0.36735(14) 0.07486(16) 0.2665(3) 0.0404(7) Uani 1 1 d . . .
H16 H 0.3288 0.0897 0.2584 0.049 Uiso 1 1 calc R . .
C17 C 0.38909(16) 0.02402(18) 0.1639(4) 0.0486(8) Uani 1 1 d . . .
H17 H 0.3650 0.0031 0.0873 0.058 Uiso 1 1 calc R . .
C18 C 0.44511(16) 0.00341(17) 0.1717(4) 0.0491(9) Uani 1 1 d . . .
H18 H 0.4598 -0.0305 0.0987 0.059 Uiso 1 1 calc R . .
C19 C 0.47991(15) 0.03156(17) 0.2843(4) 0.0491(9) Uani 1 1 d . . .
H19 H 0.5185 0.0167 0.2905 0.059 Uiso 1 1 calc R . .
C20 C 0.45851(13) 0.08208(17) 0.3898(4) 0.0414(8) Uani 1 1 d . . .
H20 H 0.4826 0.1016 0.4679 0.050 Uiso 1 1 calc R . .
B1 B 0.2184(2) 0.2522(4) 0.1126(6) 0.0557(15) Uani 0.326(2) 1 d PDU A 1
F1 F 0.1859(2) 0.2585(5) -0.0195(6) 0.0772(18) Uani 0.326(2) 1 d PDU A 1
F2 F 0.27416(19) 0.2633(4) 0.0700(6) 0.069(2) Uani 0.326(2) 1 d PDU A 1
F3 F 0.2129(4) 0.1843(4) 0.1797(9) 0.061(2) Uani 0.326(2) 1 d PDU A 1
F4 F 0.2028(4) 0.3049(4) 0.2201(9) 0.065(2) Uani 0.326(2) 1 d PDU A 1
B2 B 0.2061(4) 0.2455(6) 0.1137(10) 0.0611(19) Uani 0.174(2) 1 d PDU A 2
F5 F 0.1486(3) 0.2321(6) 0.1138(12) 0.072(3) Uani 0.174(2) 1 d PDU A 2
F6 F 0.2213(4) 0.2614(7) -0.0370(9) 0.067(2) Uani 0.174(2) 1 d PDU A 2
F7 F 0.2366(5) 0.1856(7) 0.1643(15) 0.067(3) Uani 0.174(2) 1 d PDU A 2
F8 F 0.2182(6) 0.3045(7) 0.2087(14) 0.055(3) Uani 0.174(2) 1 d PDU A 2
C21 C 0.4279(17) 0.1784(13) 0.965(3) 0.060(3) Uani 0.119(10) 1 d PDU . 2
H21A H 0.3873 0.1730 0.9373 0.072 Uiso 0.119(10) 1 calc PR . 2
H21B H 0.4374 0.1394 1.0400 0.072 Uiso 0.119(10) 1 calc PR . 2
C22 C 0.436(2) 0.2500 1.044(3) 0.060(3) Uani 0.119(10) 2 d SPDU . 2
H22A H 0.4750 0.2500 1.0855 0.072 Uiso 0.119(10) 2 calc SPR . 2
H22B H 0.4100 0.2500 1.1346 0.072 Uiso 0.119(10) 2 calc SPR . 2

loop_
_atom_site_aniso_label
_atom_site_aniso_U_11
_atom_site_aniso_U_22
_atom_site_aniso_U_33
_atom_site_aniso_U_23
_atom_site_aniso_U_13
_atom_site_aniso_U_12
Fe1 0.0241(3) 0.0223(3) 0.0264(3) 0.000 -0.0016(2) 0.000
Fe2 0.0261(3) 0.0384(3) 0.0327(3) 0.000 -0.0014(2) 0.000
S1 0.0356(4) 0.0326(4) 0.0387(4) 0.0094(3) -0.0013(3) 0.0021(3)
P1 0.0279(4) 0.0249(4) 0.0332(4) -0.0021(3) -0.0025(3) -0.0013(3)
P2 0.0353(6) 0.0532(16) 0.0455(7) -0.006(2) -0.0130(5) 0.003(2)
O1 0.054(2) 0.062(2) 0.0352(17) 0.000 0.0123(16) 0.000
O2 0.0578(16) 0.0561(16) 0.095(2) -0.0089(15) 0.0230(16) 0.0158(13)
C1 0.035(2) 0.029(2) 0.033(2) 0.000 -0.0031(19) 0.000
C2 0.0320(16) 0.050(2) 0.0490(19) 0.0034(16) 0.0014(15) -0.0014(15)
C3 0.061(3) 0.085(3) 0.042(2) 0.024(2) 0.015(2) 0.006(2)
C4 0.053(3) 0.080(4) 0.040(3) 0.000 0.021(3) 0.000
C5 0.0299(15) 0.0378(15) 0.0380(15) -0.0006(13) -0.0059(13) -0.0020(12)
C6 0.073(6) 0.051(4) 0.087(6) -0.001(4) -0.037(5) 0.013(4)
C7 0.033(4) 0.047(4) 0.036(4) -0.001(3) -0.006(3) -0.006(3)
C8 0.035(3) 0.119(8) 0.063(4) -0.017(4) -0.007(3) 0.001(3)
C9 0.0303(14) 0.0307(15) 0.0392(16) 0.0006(13) -0.0044(13) -0.0071(12)
C10 0.0462(19) 0.0362(17) 0.062(2) -0.0027(16) 0.0136(17) -0.0042(15)
C11 0.050(2) 0.058(2) 0.066(2) 0.0003(19) 0.0214(19) -0.0092(17)
C12 0.050(2) 0.059(2) 0.056(2) 0.0116(18) 0.0004(17) -0.0210(18)
C13 0.063(2) 0.0331(17) 0.056(2) 0.0057(16) -0.0097(18) -0.0079(16)
C14 0.0439(17) 0.0328(16) 0.0414(17) -0.0003(13) -0.0011(14) -0.0014(13)
C15 0.0395(16) 0.0249(14) 0.0324(15) -0.0021(12) -0.0003(12) -0.0033(12)
C16 0.0439(18) 0.0373(17) 0.0402(17) -0.0037(14) -0.0036(14) -0.0051(14)
C17 0.066(2) 0.0401(18) 0.0397(18) -0.0102(15) -0.0075(17) -0.0048(17)
C18 0.074(2) 0.0315(17) 0.0422(18) -0.0097(14) 0.0032(18) 0.0052(16)
C19 0.051(2) 0.0367(18) 0.060(2) -0.0087(16) -0.0008(17) 0.0094(15)
C20 0.0433(18) 0.0357(16) 0.0451(18) -0.0098(14) -0.0079(14) 0.0026(14)
B1 0.068(3) 0.045(3) 0.054(3) 0.001(4) -0.009(3) -0.001(4)
F1 0.095(4) 0.061(4) 0.076(3) 0.005(4) -0.044(3) -0.015(4)
F2 0.072(3) 0.062(5) 0.075(3) 0.014(3) 0.018(3) -0.001(3)
F3 0.074(5) 0.046(3) 0.063(4) 0.001(3) 0.002(4) -0.008(4)
F4 0.073(4) 0.063(4) 0.058(4) -0.008(3) 0.015(3) 0.020(4)
B2 0.073(4) 0.050(3) 0.060(3) 0.001(4) -0.009(3) 0.000(4)
F5 0.076(4) 0.062(6) 0.080(5) 0.000(4) -0.015(4) -0.017(4)
F6 0.089(5) 0.046(5) 0.066(4) 0.005(4) 0.013(4) -0.002(5)
F7 0.083(6) 0.051(4) 0.068(5) -0.003(4) -0.028(5) 0.005(5)
F8 0.056(5) 0.054(5) 0.054(5) -0.003(5) -0.006(5) 0.008(5)
C21 0.056(6) 0.080(6) 0.042(6) 0.010(5) 0.016(5) -0.001(6)
C22 0.058(6) 0.081(6) 0.042(6) 0.000 0.015(6) 0.000

loop_
_atom_type_symbol
_atom_type_description
_atom_type_scat_dispersion_real
_atom_type_scat_dispersion_imag
_atom_type_scat_source
C C 0.0033 0.0016 'International Tables Vol C Tables 4.2.6.8 and 6.1.1.4'
H H 0.0000 0.0000 'International Tables Vol C Tables 4.2.6.8 and 6.1.1.4'
B B 0.0013 0.0007 'International Tables Vol C Tables 4.2.6.8 and 6.1.1.4'
O O 0.0106 0.0060 'International Tables Vol C Tables 4.2.6.8 and 6.1.1.4'
F F 0.0171 0.0103 'International Tables Vol C Tables 4.2.6.8 and 6.1.1.4'
P P 0.1023 0.0942 'International Tables Vol C Tables 4.2.6.8 and 6.1.1.4'
S S 0.1246 0.1234 'International Tables Vol C Tables 4.2.6.8 and 6.1.1.4'
Fe Fe 0.3463 0.8444 'International Tables Vol C Tables 4.2.6.8 and 6.1.1.4'

loop_
_exptl_crystal_face_index_h
_exptl_crystal_face_index_k
_exptl_crystal_face_index_l
_exptl_crystal_face_perp_dist
0.00 -1.00 0.00 0.0300
0.00 1.00 0.00 0.0300
-1.00 0.00 0.00 0.0600
0.00 0.00 1.00 0.1000
3.00 -1.00 0.00 0.0400
-1.00 -1.00 -2.00 0.1200

loop_
_geom_angle_atom_site_label_1
_geom_angle_atom_site_label_2
_geom_angle_atom_site_label_3
_geom_angle
_geom_angle_site_symmetry_1
_geom_angle_site_symmetry_3
_geom_angle_publ_flag
C1 Fe1 P1 93.86(10) . . ?
C1 Fe1 P1 93.86(10) . 7_565 ?
P1 Fe1 P1 86.71(4) . 7_565 ?
C1 Fe1 S1 105.29(9) . 7_565 ?
P1 Fe1 S1 160.79(4) . 7_565 ?
P1 Fe1 S1 90.49(3) 7_565 7_565 ?
C1 Fe1 S1 105.29(9) . . ?
P1 Fe1 S1 90.49(3) . . ?
P1 Fe1 S1 160.79(4) 7_565 . ?
S1 Fe1 S1 85.92(4) 7_565 . ?
C1 Fe1 Fe2 73.20(13) . . ?
P1 Fe1 Fe2 135.44(2) . . ?
P1 Fe1 Fe2 135.44(2) 7_565 . ?
S1 Fe1 Fe2 54.74(2) 7_565 . ?
S1 Fe1 Fe2 54.74(2) . . ?
C2 Fe2 C2 93.0(2) . 7_565 ?
C2 Fe2 P2 94.37(18) . . ?
C2 Fe2 P2 91.20(18) 7_565 . ?
C2 Fe2 P2 91.20(18) . 7_565 ?
C2 Fe2 P2 94.37(18) 7_565 7_565 ?
P2 Fe2 P2 4.4(4) . 7_565 ?
C2 Fe2 S1 87.65(10) . . ?
C2 Fe2 S1 163.59(11) 7_565 . ?
P2 Fe2 S1 105.11(15) . . ?
P2 Fe2 S1 102.01(15) 7_565 . ?
C2 Fe2 S1 163.59(11) . 7_565 ?
C2 Fe2 S1 87.65(10) 7_565 7_565 ?
P2 Fe2 S1 102.01(15) . 7_565 ?
P2 Fe2 S1 105.11(15) 7_565 7_565 ?
S1 Fe2 S1 87.21(4) . 7_565 ?
C2 Fe2 Fe1 108.92(10) . . ?
C2 Fe2 Fe1 108.92(10) 7_565 . ?
P2 Fe2 Fe1 147.79(5) . . ?
P2 Fe2 Fe1 147.79(5) 7_565 . ?
S1 Fe2 Fe1 55.73(2) . . ?
S1 Fe2 Fe1 55.73(2) 7_565 . ?
C3 S1 Fe2 115.34(18) . . ?
C21 S1 Fe2 119.1(7) . . ?
C3 S1 Fe1 103.96(19) . . ?
C21 S1 Fe1 102.0(14) . . ?
Fe2 S1 Fe1 69.53(3) . . ?
C5 P1 C15 104.85(13) . . ?
C5 P1 C9 102.35(13) . . ?
C15 P1 C9 101.98(13) . . ?
C5 P1 Fe1 107.86(10) . . ?
C15 P1 Fe1 117.72(9) . . ?
C9 P1 Fe1 120.14(10) . . ?
C6 P2 C8 102.3(5) . . ?
C6 P2 C7 103.5(3) . . ?
C8 P2 C7 100.5(4) . . ?
C6 P2 Fe2 115.9(5) . . ?
C8 P2 Fe2 114.5(2) . . ?
C7 P2 Fe2 117.8(4) . . ?
O1 C1 Fe1 171.2(4) . . ?
O2 C2 Fe2 177.8(3) . . ?
C4 C3 S1 116.0(4) . . ?
C4 C3 H3A 108.3 . . ?
S1 C3 H3A 108.3 . . ?
C4 C3 H3B 108.3 . . ?
S1 C3 H3B 108.3 . . ?
H3A C3 H3B 107.4 . . ?
C3 C4 C3 116.5(6) 7_565 . ?
C3 C4 H4A 108.2 7_565 . ?
C3 C4 H4A 108.2 . . ?
C3 C4 H4B 108.2 7_565 . ?
C3 C4 H4B 108.2 . . ?
H4A C4 H4B 107.3 . . ?
C5 C5 P1 118.78(9) 7_565 . ?
C5 C5 H5 120.6 7_565 . ?
P1 C5 H5 120.6 . . ?
P2 C6 H6A 109.5 . . ?
P2 C6 H6B 109.5 . . ?
H6A C6 H6B 109.5 . . ?
P2 C6 H6C 109.5 . . ?
H6A C6 H6C 109.5 . . ?
H6B C6 H6C 109.5 . . ?
P2 C7 H7A 109.5 . . ?
P2 C7 H7B 109.5 . . ?
H7A C7 H7B 109.5 . . ?
P2 C7 H7C 109.5 . . ?
H7A C7 H7C 109.5 . . ?
H7B C7 H7C 109.5 . . ?
P2 C8 H8A 109.5 . . ?
P2 C8 H8B 109.5 . . ?
H8A C8 H8B 109.5 . . ?
P2 C8 H8C 109.5 . . ?
H8A C8 H8C 109.5 . . ?
H8B C8 H8C 109.5 . . ?
C10 C9 C14 118.0(3) . . ?
C10 C9 P1 120.0(2) . . ?
C14 C9 P1 122.1(2) . . ?
C11 C10 C9 121.5(3) . . ?
C11 C10 H10 119.3 . . ?
C9 C10 H10 119.3 . . ?
C10 C11 C12 119.8(3) . . ?
C10 C11 H11 120.1 . . ?
C12 C11 H11 120.1 . . ?
C13 C12 C11 119.6(3) . . ?
C13 C12 H12 120.2 . . ?
C11 C12 H12 120.2 . . ?
C12 C13 C14 120.6(3) . . ?
C12 C13 H13 119.7 . . ?
C14 C13 H13 119.7 . . ?
C13 C14 C9 120.6(3) . . ?
C13 C14 H14 119.7 . . ?
C9 C14 H14 119.7 . . ?
C20 C15 C16 118.9(3) . . ?
C20 C15 P1 119.8(2) . . ?
C16 C15 P1 121.2(2) . . ?
C17 C16 C15 119.8(3) . . ?
C17 C16 H16 120.1 . . ?
C15 C16 H16 120.1 . . ?
C18 C17 C16 120.7(3) . . ?
C18 C17 H17 119.6 . . ?
C16 C17 H17 119.6 . . ?
C19 C18 C17 120.3(3) . . ?
C19 C18 H18 119.9 . . ?
C17 C18 H18 119.9 . . ?
C18 C19 C20 119.7(3) . . ?
C18 C19 H19 120.1 . . ?
C20 C19 H19 120.1 . . ?
C15 C20 C19 120.6(3) . . ?
C15 C20 H20 119.7 . . ?
C19 C20 H20 119.7 . . ?
F1 B1 F2 107.4(4) . . ?
F1 B1 F3 111.6(5) . . ?
F2 B1 F3 109.5(5) . . ?
F1 B1 F4 110.1(5) . . ?
F2 B1 F4 109.0(5) . . ?
F3 B1 F4 109.2(4) . . ?
F6 B2 F5 107.1(6) . . ?
F6 B2 F7 109.3(6) . . ?
F5 B2 F7 111.6(7) . . ?
F6 B2 F8 109.5(7) . . ?
F5 B2 F8 110.0(6) . . ?
F7 B2 F8 109.3(6) . . ?
C22 C21 S1 114.6(14) . . ?
C22 C21 H21A 108.6 . . ?
S1 C21 H21A 108.6 . . ?
C22 C21 H21B 108.6 . . ?
S1 C21 H21B 108.6 . . ?
H21A C21 H21B 107.6 . . ?
C21 C22 C21 124(4) . 7_565 ?
C21 C22 H22A 106.3 . . ?
C21 C22 H22A 106.3 7_565 . ?
C21 C22 H22B 106.3 . . ?
C21 C22 H22B 106.3 7_565 . ?
H22A C22 H22B 106.4 . . ?

loop_
_geom_bond_atom_site_label_1
_geom_bond_atom_site_label_2
_geom_bond_distance
_geom_bond_site_symmetry_2
_geom_bond_publ_flag
Fe1 C1 1.786(4) . ?
Fe1 P1 2.2369(8) . ?
Fe1 P1 2.2369(8) 7_565 ?
Fe1 S1 2.2730(8) 7_565 ?
Fe1 S1 2.2730(8) . ?
Fe1 Fe2 2.5768(8) . ?
Fe2 C2 1.787(3) . ?
Fe2 C2 1.787(3) 7_565 ?
Fe2 P2 2.2273(15) . ?
Fe2 P2 2.2273(15) 7_565 ?
Fe2 S1 2.2460(8) . ?
Fe2 S1 2.2460(8) 7_565 ?
S1 C3 1.830(4) . ?
S1 C21 1.831(10) . ?
P1 C5 1.810(3) . ?
P1 C15 1.824(3) . ?
P1 C9 1.829(3) . ?
P2 C6 1.806(7) . ?
P2 C8 1.808(6) . ?
P2 C7 1.815(6) . ?
O1 C1 1.148(5) . ?
O2 C2 1.142(4) . ?
C3 C4 1.490(6) . ?
C3 H3A 0.9900 . ?
C3 H3B 0.9900 . ?
C4 C3 1.490(6) 7_565 ?
C4 H4A 0.9900 . ?
C4 H4B 0.9900 . ?
C5 C5 1.329(6) 7_565 ?
C5 H5 0.9500 . ?
C6 H6A 0.9800 . ?
C6 H6B 0.9800 . ?
C6 H6C 0.9800 . ?
C7 H7A 0.9800 . ?
C7 H7B 0.9800 . ?
C7 H7C 0.9800 . ?
C8 H8A 0.9800 . ?
C8 H8B 0.9800 . ?
C8 H8C 0.9800 . ?
C9 C10 1.386(4) . ?
C9 C14 1.396(4) . ?
C10 C11 1.378(5) . ?
C10 H10 0.9500 . ?
C11 C12 1.387(5) . ?
C11 H11 0.9500 . ?
C12 C13 1.372(5) . ?
C12 H12 0.9500 . ?
C13 C14 1.382(4) . ?
C13 H13 0.9500 . ?
C14 H14 0.9500 . ?
C15 C20 1.389(4) . ?
C15 C16 1.394(4) . ?
C16 C17 1.383(4) . ?
C16 H16 0.9500 . ?
C17 C18 1.374(5) . ?
C17 H17 0.9500 . ?
C18 C19 1.370(5) . ?
C18 H18 0.9500 . ?
C19 C20 1.393(4) . ?
C19 H19 0.9500 . ?
C20 H20 0.9500 . ?
B1 F1 1.374(5) . ?
B1 F2 1.378(6) . ?
B1 F3 1.383(6) . ?
B1 F4 1.388(6) . ?
B2 F6 1.376(7) . ?
B2 F5 1.377(7) . ?
B2 F7 1.384(7) . ?
B2 F8 1.388(7) . ?
C21 C22 1.491(11) . ?
C21 H21A 0.9900 . ?
C21 H21B 0.9900 . ?
C22 C21 1.491(11) 7_565 ?
C22 H22A 0.9900 . ?
C22 H22B 0.9900 . ?
